data_1529479
loop_
_publ_author_name
'White, Nicholas G.'
'MacLachlan, Mark J.'

_publ_section_title
;
 Anion-templated hexagonal nanotubes
;
_journal_issue 11
_journal_name_full 'Chem. Sci.'
_journal_page_first 6245
_journal_paper_doi 10.1039/C5SC02577J
_journal_volume 6
_journal_year 2015
_chemical_absolute_configuration ad
_chemical_compound_source synthesized
_chemical_formula_moiety 'C22 H16 O6, 2(Br), 2(C16 H36 N)'
_chemical_formula_sum 'C54 H88 Br2 N2 O6'
_chemical_formula_weight 1021.11
_chemical_name_systematic '[3.(TBA.Br)2]n'
_space_group_IT_number 161
_symmetry_cell_setting trigonal
_symmetry_space_group_name_Hall 'R 3 -2"c'
_symmetry_space_group_name_H-M 'R 3 c :H'
_atom_sites_solution_hydrogens difmap
_atom_sites_solution_primary other
_audit_update_record
;
2015-06-22 deposited with the CCDC.
2015-08-20 downloaded from the CCDC.
;
_cell_angle_alpha 90
_cell_angle_beta 90
_cell_angle_gamma 120
_cell_formula_units_Z 18
_cell_length_a 39.896(4)
_cell_length_b 39.896(4)
_cell_length_c 18.0796(17)
_cell_measurement_reflns_used 4842
_cell_measurement_temperature 90
_cell_measurement_theta_max 23.47
_cell_measurement_theta_min 2.41
_cell_volume 24922(4)
_computing_cell_refinement 'Apex2, (Bruker, 2007)'
_computing_data_collection 'Apex2, (Bruker, 2007)'
_computing_data_reduction 'Apex2, (Bruker, 2007)'
_computing_publication_material 'CRYSTALS (Betteridge et al., 2003)'
_computing_structure_refinement 'CRYSTALS (Betteridge et al., 2003)'
_computing_structure_solution 'Superflip (Palatinus & Chapuis, 2007)'
_diffrn_ambient_temperature 90
_diffrn_measured_fraction_theta_full 1.000
_diffrn_measured_fraction_theta_max 1.000
_diffrn_measurement_device Serial
_diffrn_measurement_device_type 'Bruker Apex Duo'
_diffrn_measurement_method \w/2\q
_diffrn_radiation_monochromator graphite
_diffrn_radiation_type 'Mo K\a'
_diffrn_radiation_wavelength 0.71073
_diffrn_reflns_av_R_equivalents 0.057
_diffrn_reflns_limit_h_max 0
_diffrn_reflns_limit_h_min -42
_diffrn_reflns_limit_k_max 49
_diffrn_reflns_limit_k_min 0
_diffrn_reflns_limit_l_max 21
_diffrn_reflns_limit_l_min -22
_diffrn_reflns_number 28656
_diffrn_reflns_theta_full 26.388
_diffrn_reflns_theta_max 26.388
_diffrn_reflns_theta_min 1.768
_diffrn_standards_decay_% 0
_diffrn_standards_interval_count 0
_diffrn_standards_interval_time 0
_diffrn_standards_number 0
_exptl_absorpt_coefficient_mu 1.510
_exptl_absorpt_correction_T_max 1.00
_exptl_absorpt_correction_T_min 0.889
_exptl_absorpt_correction_type multi-scan
_exptl_absorpt_process_details 'Apex2, (Bruker, 2007)'
_exptl_crystal_colour brown
_exptl_crystal_density_diffrn 1.225
_exptl_crystal_density_method 'not measured'
_exptl_crystal_description shard
_exptl_crystal_F_000 9791.903
_exptl_crystal_size_max 0.40
_exptl_crystal_size_mid 0.08
_exptl_crystal_size_min 0.03
_platon_squeeze_details
;
;
_refine_diff_density_max 0.82
_refine_diff_density_min -0.75
_refine_ls_abs_structure_details 'Flack (1983), 5287 Friedel-pairs'
_refine_ls_abs_structure_Flack 0.096(11)
_refine_ls_extinction_method None
_refine_ls_goodness_of_fit_ref 0.9515
_refine_ls_hydrogen_treatment constr
_refine_ls_matrix_type full
_refine_ls_number_parameters 578
_refine_ls_number_reflns 8235
_refine_ls_number_restraints 293
_refine_ls_R_factor_all 0.0755
_refine_ls_R_factor_gt 0.0573
_refine_ls_shift/su_max 0.0168369
_refine_ls_shift/su_mean 0.0005029
_refine_ls_structure_factor_coef Fsqd
_refine_ls_weighting_details
;
 Method, part 1, Chebychev polynomial, (Watkin, 1994, Prince, 1982) 
 [weight] = 1.0/[A~0~*T~0~(x)+A~1~*T~1~(x) ... +A~n-1~]*T~n-1~(x)] 
 where A~i~ are the Chebychev coefficients listed below and x= Fcalc/Fmax 
 Method = Robust Weighting (Prince, 1982) 
 W = [weight] * [1-(deltaF/6*sigmaF)^2^]^2^ 
 A~i~ are: 
 2.52 3.68 1.64 0.389 
;
_refine_ls_weighting_scheme calc
_refine_ls_wR_factor_all 0.1415
_refine_ls_wR_factor_gt 0.1264
_refine_ls_wR_factor_ref 0.1415
_reflns_limit_h_max 0
_reflns_limit_h_min -42
_reflns_limit_k_max 49
_reflns_limit_k_min 0
_reflns_limit_l_max 21
_reflns_limit_l_min -22
_reflns_number_gt 6687
_reflns_number_total 10976
_reflns_threshold_expression I>2.0\s(I)
_oxford_diffrn_Wilson_B_factor 3.16
_oxford_diffrn_Wilson_scale 20939.48
_oxford_refine_ls_r_factor_ref 0.0755
_oxford_refine_ls_scale 0.0089193(3)
_oxford_reflns_number_all 8237
_oxford_reflns_threshold_expression_ref I>-3.0\s(I)
_cod_data_source_file c5sc02577j2.cif
_cod_data_source_block oxidized_nanotubes_prepared_from_3
_cod_depositor_comments
;
The following automatic conversions were performed:

'_atom_sites_solution_primary' value 'Other' changed to 'other'
according to
/usr/data/users/saulius/crontab/automatic-downloads/rss-feeds/RSC/lib/dictionaries/cif_core.dic
dictionary named 'cif_core.dic' version 2.4.2 from 2011-04-26.

Automatic conversion script
Id: cif_fix_values 3271 2015-04-21 07:52:19Z andrius 

 Adding full bibliography for 1529476--1529479.cif.
;
_cod_original_cell_volume 24921(4)
_cod_original_sg_symbol_H-M 'R 3 c '
_cod_database_code 1529479

loop_
_symmetry_equiv_pos_as_xyz
x,y,z
x+1/3,y+2/3,z+2/3
x+2/3,y+1/3,z+1/3
-x+y,-x,z
-x+y+1/3,-x+2/3,z+2/3
-x+y+2/3,-x+1/3,z+1/3
x,x-y,z+1/2
x+1/3,x-y+2/3,z+7/6
x+2/3,x-y+1/3,z+5/6
-y,x-y,z
-y+1/3,x-y+2/3,z+2/3
-y+2/3,x-y+1/3,z+1/3
-x+y,y,z+1/2
-x+y+1/3,y+2/3,z+7/6
-x+y+2/3,y+1/3,z+5/6
-y,-x,z+1/2
-y+1/3,-x+2/3,z+7/6
-y+2/3,-x+1/3,z+5/6

loop_
_atom_site_label
_atom_site_type_symbol
_atom_site_fract_x
_atom_site_fract_y
_atom_site_fract_z
_atom_site_U_iso_or_equiv
_atom_site_occupancy
_atom_site_adp_type
_atom_site_refinement_flags_posn
_atom_site_refinement_flags_adp
C1 C 0.76899(16) 0.57687(15) 0.3004(3) 0.0224 1.0000 Uani . .
C2 C 0.77014(16) 0.57513(15) 0.3776(3) 0.0255 1.0000 Uani . .
C3 C 0.73888(16) 0.57118(16) 0.4197(3) 0.0245 1.0000 Uani . .
C4 C 0.70695(16) 0.56814(16) 0.3842(3) 0.0241 1.0000 Uani . .
C5 C 0.70442(16) 0.56738(16) 0.3076(3) 0.0230 1.0000 Uani . .
C6 C 0.73554(16) 0.57220(15) 0.2661(3) 0.0246 1.0000 Uani . .
C7 C 0.58101(17) 0.46025(19) 0.3249(3) 0.0333 1.0000 Uani . .
C8 C 0.58485(17) 0.46165(19) 0.4017(4) 0.0343 1.0000 Uani . .
C9 C 0.61188(16) 0.49478(17) 0.4356(3) 0.0287 1.0000 Uani . .
C10 C 0.63713(16) 0.52686(17) 0.3935(3) 0.0261 1.0000 Uani . .
C11 C 0.63430(16) 0.52522(17) 0.3169(3) 0.0275 1.0000 Uani . .
C12 C 0.60577(17) 0.49196(17) 0.2826(3) 0.0316 1.0000 Uani . .
C13 C 0.66438(17) 0.6570(2) 0.3084(3) 0.0327 1.0000 Uani . .
C14 C 0.66334(17) 0.65646(19) 0.3923(4) 0.0325 1.0000 Uani . .
C15 C 0.66597(15) 0.62562(18) 0.4302(3) 0.0276 1.0000 Uani . .
C16 C 0.66683(15) 0.59698(17) 0.3916(3) 0.0244 1.0000 Uani . .
C17 C 0.66401(15) 0.59568(17) 0.3101(3) 0.0235 1.0000 Uani . .
C18 C 0.66197(17) 0.62341(18) 0.2720(3) 0.0329 1.0000 Uani . .
C19 C 0.66604(17) 0.56137(17) 0.2783(3) 0.0271 1.0000 Uani . .
C20 C 0.66343(17) 0.5589(2) 0.1929(3) 0.0337 1.0000 Uani . .
C21 C 0.67098(16) 0.56411(16) 0.4249(3) 0.0239 1.0000 Uani . .
C22 C 0.67376(18) 0.5653(2) 0.5089(3) 0.0330 1.0000 Uani . .
N100 N 0.47212(14) 0.44330(14) 0.4939(3) 0.0454 1.0000 Uani D U
C101 C 0.47569(17) 0.40738(16) 0.4972(4) 0.0411 1.0000 Uani D U
C102 C 0.43815(18) 0.36947(15) 0.4934(4) 0.0386 1.0000 Uani D U
C103 C 0.4456(2) 0.33601(18) 0.4949(4) 0.0472 1.0000 Uani D U
C104 C 0.4085(3) 0.29769(19) 0.4924(4) 0.0667 1.0000 Uani D U
C111 C 0.4503(2) 0.4458(2) 0.5609(4) 0.0512 1.0000 Uani D U
C112 C 0.4692(2) 0.4512(3) 0.6360(4) 0.0658 1.0000 Uani D U
C113 C 0.4416(2) 0.4466(2) 0.6979(4) 0.0620 1.0000 Uani D U
C114 C 0.4605(3) 0.4544(3) 0.7729(5) 0.0877 1.0000 Uani D U
C121 C 0.51350(16) 0.47689(17) 0.4927(5) 0.0525 1.0000 Uani D U
C122 C 0.5179(2) 0.51657(19) 0.4921(7) 0.0858 1.0000 Uani D U
C123 C 0.5614(2) 0.5452(2) 0.4932(8) 0.1122 1.0000 Uani D U
C124 C 0.5716(3) 0.5848(3) 0.5061(9) 0.1308 1.0000 Uani D U
C131 C 0.4496(2) 0.4425(2) 0.4267(4) 0.0546 1.0000 Uani D U
C132 C 0.4652(2) 0.4376(2) 0.3537(4) 0.0590 1.0000 Uani D U
C133 C 0.4369(3) 0.4305(4) 0.2916(5) 0.0995 1.0000 Uani D U
C134 C 0.4498(4) 0.4291(4) 0.2146(5) 0.1041 1.0000 Uani D U
N150 N 0.35657(16) 0.54547(17) 0.5983(5) 0.0998 1.0000 Uani D U
C151 C 0.3351(2) 0.5450(3) 0.6669(6) 0.1071 1.0000 Uani D U
C152 C 0.3551(3) 0.5483(3) 0.7403(7) 0.1165 1.0000 Uani D U
C153 C 0.3278(4) 0.5479(5) 0.7994(9) 0.1640 1.0000 Uani D U
C154 C 0.3458(4) 0.5516(5) 0.8747(10) 0.1666 1.0000 Uani D U
C161 C 0.3339(3) 0.5462(3) 0.5332(6) 0.1062 1.0000 Uani D U
C162 C 0.3473(3) 0.5452(3) 0.4555(6) 0.1205 1.0000 Uani D U
C163 C 0.3275(4) 0.5550(4) 0.3950(8) 0.1354 1.0000 Uani D U
C164 C 0.3412(4) 0.5552(4) 0.3165(9) 0.1514 1.0000 Uani D U
C171 C 0.3623(2) 0.51071(19) 0.5958(8) 0.1046 1.0000 Uani D U
C172 C 0.3267(2) 0.4705(2) 0.6057(8) 0.0993 1.0000 Uani D U
C173 C 0.3392(2) 0.4389(2) 0.6119(4) 0.0592 1.0000 Uani D U
C174 C 0.3481(3) 0.4351(3) 0.5336(4) 0.0757 1.0000 Uani D U
C181 C 0.39694(19) 0.58010(18) 0.5937(8) 0.0930 1.0000 Uani D U
C182 C 0.3993(2) 0.61947(19) 0.5908(8) 0.0985 1.0000 Uani D U
C183 C 0.4417(2) 0.6520(2) 0.5927(9) 0.1073 1.0000 Uani D U
C184 C 0.4447(3) 0.6919(2) 0.5919(9) 0.1252 1.0000 Uani D U
Br1 Br 0.57018(2) 0.44448(3) 0.61675(9) 0.0599 1.0000 Uani . .
Br2 Br 0.44982(2) 0.55231(2) 0.42303(9) 0.0513 1.0000 Uani . .
O14 O 0.65993(13) 0.68144(13) 0.4251(3) 0.0402 1.0000 Uani . .
O13 O 0.66776(15) 0.68514(14) 0.2758(3) 0.0472 1.0000 Uani . .
O7 O 0.55275(13) 0.42644(13) 0.2949(3) 0.0409 1.0000 Uani . .
O8 O 0.56073(13) 0.42816(13) 0.4402(3) 0.0405 1.0000 Uani . .
O2 O 0.80211(12) 0.57702(12) 0.4092(3) 0.0340 1.0000 Uani . .
O1 O 0.80054(12) 0.58246(13) 0.2615(2) 0.0320 1.0000 Uani . .
H31 H 0.7395 0.5705 0.4707 0.0309 1.0000 Uiso R .
H61 H 0.7341 0.5722 0.2149 0.0328 1.0000 Uiso R .
H91 H 0.6138 0.4958 0.4867 0.0359 1.0000 Uiso R .
H121 H 0.6034 0.4913 0.2313 0.0348 1.0000 Uiso R .
H151 H 0.6665 0.6253 0.4816 0.0379 1.0000 Uiso R .
H181 H 0.6590 0.6211 0.2205 0.0430 1.0000 Uiso R .
H203 H 0.6390 0.5554 0.1766 0.0487 1.0000 Uiso R .
H201 H 0.6663 0.5377 0.1763 0.0489 1.0000 Uiso R .
H202 H 0.6836 0.5824 0.1722 0.0488 1.0000 Uiso R .
H221 H 0.6525 0.5668 0.5298 0.0528 1.0000 Uiso R .
H222 H 0.6736 0.5427 0.5268 0.0529 1.0000 Uiso R .
H223 H 0.6975 0.5877 0.5236 0.0528 1.0000 Uiso R .
H1012 H 0.4911 0.4081 0.4553 0.0510 1.0000 Uiso R .
H1011 H 0.4887 0.4079 0.5426 0.0511 1.0000 Uiso R .
H1022 H 0.4255 0.3685 0.4469 0.0461 1.0000 Uiso R .
H1021 H 0.4217 0.3674 0.5344 0.0460 1.0000 Uiso R .
H1031 H 0.4614 0.3377 0.4524 0.0592 1.0000 Uiso R .
H1032 H 0.4593 0.3372 0.5403 0.0592 1.0000 Uiso R .
H1042 H 0.4142 0.2773 0.5015 0.1040 1.0000 Uiso R .
H1043 H 0.3972 0.2945 0.4439 0.1040 1.0000 Uiso R .
H1041 H 0.3911 0.2972 0.5297 0.1039 1.0000 Uiso R .
H1111 H 0.4250 0.4224 0.5626 0.0647 1.0000 Uiso R .
H1112 H 0.4469 0.4680 0.5524 0.0651 1.0000 Uiso R .
H1122 H 0.4773 0.4321 0.6422 0.0750 1.0000 Uiso R .
H1121 H 0.4916 0.4770 0.6396 0.0749 1.0000 Uiso R .
H1132 H 0.4202 0.4200 0.6974 0.0809 1.0000 Uiso R .
H1131 H 0.4319 0.4643 0.6892 0.0810 1.0000 Uiso R .
H1141 H 0.4417 0.4503 0.8102 0.1351 1.0000 Uiso R .
H1143 H 0.4708 0.4376 0.7818 0.1351 1.0000 Uiso R .
H1142 H 0.4810 0.4810 0.7743 0.1349 1.0000 Uiso R .
H1212 H 0.5260 0.4738 0.4491 0.0698 1.0000 Uiso R .
H1211 H 0.5262 0.4751 0.5369 0.0700 1.0000 Uiso R .
H1221 H 0.5071 0.5204 0.4470 0.1048 1.0000 Uiso R .
H1222 H 0.5056 0.5205 0.5344 0.1049 1.0000 Uiso R .
H1232 H 0.5731 0.5432 0.4478 0.1430 1.0000 Uiso R .
H1231 H 0.5721 0.5387 0.5354 0.1431 1.0000 Uiso R .
H1242 H 0.5967 0.6015 0.4846 0.1881 1.0000 Uiso R .
H1241 H 0.5520 0.5882 0.4816 0.1882 1.0000 Uiso R .
H1243 H 0.5718 0.5898 0.5584 0.1881 1.0000 Uiso R .
H1312 H 0.4234 0.4208 0.4327 0.0670 1.0000 Uiso R .
H1311 H 0.4490 0.4668 0.4255 0.0672 1.0000 Uiso R .
H1322 H 0.4699 0.4161 0.3572 0.0718 1.0000 Uiso R .
H1321 H 0.4893 0.4610 0.3429 0.0721 1.0000 Uiso R .
H1331 H 0.4140 0.4057 0.3003 0.1211 1.0000 Uiso R .
H1332 H 0.4303 0.4509 0.2932 0.1210 1.0000 Uiso R .
H1343 H 0.4285 0.4198 0.1807 0.1661 1.0000 Uiso R .
H1341 H 0.4604 0.4120 0.2142 0.1661 1.0000 Uiso R .
H1342 H 0.4697 0.4549 0.2012 0.1660 1.0000 Uiso R .
H1511 H 0.3309 0.5668 0.6642 0.1310 1.0000 Uiso R .
H1512 H 0.3103 0.5212 0.6674 0.1310 1.0000 Uiso R .
H1522 H 0.3803 0.5717 0.7423 0.1478 1.0000 Uiso R .
H1521 H 0.3584 0.5260 0.7472 0.1481 1.0000 Uiso R .
H1532 H 0.3248 0.5704 0.7923 0.1900 1.0000 Uiso R .
H1531 H 0.3025 0.5246 0.7958 0.1900 1.0000 Uiso R .
H1541 H 0.3309 0.5548 0.9130 0.2540 1.0000 Uiso R .
H1542 H 0.3719 0.5733 0.8758 0.2540 1.0000 Uiso R .
H1543 H 0.3466 0.5282 0.8837 0.2540 1.0000 Uiso R .
H1611 H 0.3329 0.5699 0.5367 0.1299 1.0000 Uiso R .
H1612 H 0.3080 0.5242 0.5380 0.1300 1.0000 Uiso R .
H1621 H 0.3750 0.5638 0.4532 0.1470 1.0000 Uiso R .
H1622 H 0.3430 0.5194 0.4466 0.1470 1.0000 Uiso R .
H1632 H 0.3307 0.5803 0.4060 0.1710 1.0000 Uiso R .
H1631 H 0.3000 0.5356 0.3967 0.1710 1.0000 Uiso R .
H1642 H 0.3324 0.5686 0.2851 0.2220 1.0000 Uiso R .
H1641 H 0.3691 0.5684 0.3153 0.2220 1.0000 Uiso R .
H1643 H 0.3313 0.5292 0.2988 0.2220 1.0000 Uiso R .
H1711 H 0.3729 0.5112 0.5471 0.1349 1.0000 Uiso R .
H1712 H 0.3808 0.5141 0.6339 0.1350 1.0000 Uiso R .
H1721 H 0.3106 0.4650 0.5615 0.1248 1.0000 Uiso R .
H1722 H 0.3123 0.4703 0.6490 0.1251 1.0000 Uiso R .
H1731 H 0.3182 0.4147 0.6314 0.0729 1.0000 Uiso R .
H1732 H 0.3619 0.4477 0.6428 0.0729 1.0000 Uiso R .
H1743 H 0.3598 0.4191 0.5312 0.1131 1.0000 Uiso R .
H1741 H 0.3243 0.4231 0.5061 0.1130 1.0000 Uiso R .
H1742 H 0.3653 0.4603 0.5134 0.1130 1.0000 Uiso R .
H1811 H 0.4085 0.5776 0.5483 0.1170 1.0000 Uiso R .
H1812 H 0.4116 0.5795 0.6360 0.1169 1.0000 Uiso R .
H1821 H 0.3865 0.6213 0.5468 0.1250 1.0000 Uiso R .
H1822 H 0.3868 0.6220 0.6347 0.1250 1.0000 Uiso R .
H1831 H 0.4542 0.6494 0.5488 0.1359 1.0000 Uiso R .
H1832 H 0.4542 0.6495 0.6366 0.1360 1.0000 Uiso R .
H1841 H 0.4714 0.7118 0.5870 0.1960 1.0000 Uiso R .
H1842 H 0.4304 0.6939 0.5511 0.1960 1.0000 Uiso R .
H1843 H 0.4346 0.6959 0.6372 0.1959 1.0000 Uiso R .
H11 H 0.7954 0.5775 0.2158 0.0400 1.0000 Uiso R .
H21 H 0.7973 0.5737 0.4552 0.0436 1.0000 Uiso R .
H71 H 0.5535 0.4274 0.2479 0.0515 1.0000 Uiso R .
H81 H 0.5632 0.4324 0.4865 0.0506 1.0000 Uiso R .

loop_
_atom_site_aniso_label
_atom_site_aniso_U_11
_atom_site_aniso_U_22
_atom_site_aniso_U_33
_atom_site_aniso_U_23
_atom_site_aniso_U_13
_atom_site_aniso_U_12
C1 0.025(3) 0.021(3) 0.020(3) 0.000(2) 0.001(2) 0.011(3)
C2 0.024(3) 0.018(3) 0.036(4) 0.001(2) -0.002(3) 0.011(3)
C3 0.025(3) 0.033(3) 0.017(3) -0.004(2) -0.004(2) 0.015(3)
C4 0.025(3) 0.024(3) 0.022(3) 0.002(2) -0.001(2) 0.012(3)
C5 0.027(3) 0.027(3) 0.015(3) 0.004(2) 0.003(2) 0.013(3)
C6 0.034(3) 0.023(3) 0.018(3) -0.001(2) 0.003(2) 0.015(3)
C7 0.023(3) 0.042(4) 0.032(4) -0.007(3) 0.000(3) 0.014(3)
C8 0.020(3) 0.037(4) 0.046(4) 0.003(3) 0.009(3) 0.014(3)
C9 0.023(3) 0.033(3) 0.029(3) 0.001(3) 0.002(2) 0.014(3)
C10 0.024(3) 0.040(3) 0.014(3) 0.000(2) 0.002(2) 0.016(3)
C11 0.022(3) 0.038(3) 0.021(3) -0.002(2) -0.003(2) 0.013(3)
C12 0.031(3) 0.040(4) 0.024(3) -0.008(3) -0.003(3) 0.019(3)
C13 0.023(3) 0.050(4) 0.032(3) 0.007(3) 0.004(3) 0.024(3)
C14 0.020(3) 0.041(4) 0.032(3) -0.003(3) 0.001(3) 0.011(3)
C15 0.023(3) 0.038(4) 0.020(3) -0.001(2) 0.004(2) 0.014(3)
C16 0.014(3) 0.038(3) 0.016(3) 0.003(2) 0.003(2) 0.009(3)
C17 0.012(3) 0.039(3) 0.019(3) -0.001(2) -0.001(2) 0.013(2)
C18 0.031(3) 0.045(4) 0.023(3) 0.007(3) 0.004(2) 0.018(3)
C19 0.027(3) 0.039(3) 0.009(3) 0.001(2) 0.000(2) 0.012(3)
C20 0.025(3) 0.057(4) 0.020(3) 0.001(3) 0.003(3) 0.022(3)
C21 0.020(3) 0.031(3) 0.016(3) -0.002(2) 0.000(2) 0.009(3)
C22 0.027(3) 0.049(4) 0.021(3) 0.004(3) 0.001(2) 0.018(3)
N100 0.025(2) 0.035(2) 0.076(3) -0.001(3) -0.001(2) 0.0154(19)
C101 0.036(3) 0.044(2) 0.050(4) -0.007(3) -0.006(3) 0.025(2)
C102 0.048(3) 0.037(2) 0.034(3) 0.000(3) -0.003(3) 0.023(2)
C103 0.072(5) 0.059(3) 0.031(4) -0.004(3) 0.002(3) 0.048(3)
C104 0.119(6) 0.038(3) 0.041(4) -0.002(3) 0.015(4) 0.037(3)
C111 0.028(3) 0.039(4) 0.092(3) 0.000(4) 0.007(3) 0.022(3)
C112 0.053(5) 0.058(5) 0.091(4) -0.020(5) -0.004(3) 0.031(4)
C113 0.063(5) 0.038(4) 0.092(4) -0.015(4) 0.002(3) 0.030(4)
C114 0.095(8) 0.107(9) 0.093(4) -0.023(6) -0.006(5) 0.075(7)
C121 0.023(2) 0.046(3) 0.085(5) -0.012(4) 0.003(3) 0.014(2)
C122 0.047(4) 0.040(3) 0.158(10) -0.017(5) 0.029(6) 0.012(3)
C123 0.053(4) 0.065(4) 0.169(12) -0.026(7) 0.058(7) -0.008(4)
C124 0.070(7) 0.077(5) 0.205(15) -0.046(9) 0.058(8) 0.006(5)
C131 0.040(4) 0.036(4) 0.090(3) 0.004(4) -0.011(3) 0.020(3)
C132 0.053(5) 0.037(4) 0.074(3) 0.005(4) -0.013(3) 0.013(4)
C133 0.099(8) 0.139(10) 0.094(5) 0.010(7) -0.027(5) 0.084(8)
C134 0.143(11) 0.098(8) 0.078(4) -0.008(6) -0.046(6) 0.064(8)
N150 0.023(3) 0.036(3) 0.240(6) -0.032(5) -0.008(3) 0.015(2)
C151 0.028(4) 0.045(5) 0.244(6) -0.033(6) -0.002(4) 0.015(4)
C152 0.054(6) 0.039(5) 0.242(6) -0.008(7) 0.000(5) 0.012(5)
C153 0.059(8) 0.140(13) 0.241(8) -0.002(13) 0.020(8) 0.011(8)
C154 0.096(11) 0.126(13) 0.239(8) 0.064(13) 0.037(9) 0.026(10)
C161 0.033(5) 0.053(6) 0.243(6) -0.055(6) -0.021(5) 0.029(4)
C162 0.049(6) 0.063(7) 0.242(6) -0.068(8) -0.023(6) 0.023(5)
C163 0.075(8) 0.060(7) 0.256(8) 0.024(10) 0.031(8) 0.023(6)
C164 0.108(11) 0.058(7) 0.247(8) -0.031(10) 0.004(9) 0.010(7)
C171 0.029(4) 0.033(3) 0.252(12) -0.032(5) -0.009(5) 0.015(2)
C172 0.054(5) 0.040(3) 0.186(11) -0.007(6) -0.002(6) 0.010(3)
C173 0.056(5) 0.035(4) 0.065(4) -0.005(4) 0.003(4) 0.007(3)
C174 0.083(7) 0.061(5) 0.047(4) 0.013(4) -0.001(4) 0.009(5)
C181 0.028(3) 0.031(3) 0.216(11) -0.032(5) -0.012(4) 0.011(2)
C182 0.030(3) 0.036(3) 0.231(13) -0.028(6) -0.014(6) 0.018(3)
C183 0.037(4) 0.036(3) 0.237(14) -0.013(7) -0.006(7) 0.009(3)
C184 0.049(6) 0.035(3) 0.277(17) -0.020(8) -0.012(8) 0.010(4)
Br1 0.0369(4) 0.0966(7) 0.0343(4) 0.0249(4) 0.0066(3) 0.0245(4)
Br2 0.0491(4) 0.0653(5) 0.0260(3) -0.0169(3) -0.0132(3) 0.0185(4)
O14 0.048(3) 0.036(3) 0.038(3) -0.004(2) 0.005(2) 0.023(2)
O13 0.053(3) 0.050(3) 0.048(3) 0.017(2) 0.018(2) 0.032(3)
O7 0.032(2) 0.043(3) 0.037(3) -0.002(2) -0.003(2) 0.010(2)
O8 0.037(3) 0.040(3) 0.035(3) 0.009(2) 0.012(2) 0.012(2)
O2 0.021(2) 0.046(3) 0.037(2) 0.002(2) -0.0067(18) 0.017(2)
O1 0.024(2) 0.041(3) 0.033(2) 0.0019(19) 0.0052(18) 0.018(2)

loop_
_atom_type_symbol
_atom_type_scat_dispersion_real
_atom_type_scat_dispersion_imag
_atom_type_scat_Cromer_Mann_a1
_atom_type_scat_Cromer_Mann_b1
_atom_type_scat_Cromer_Mann_a2
_atom_type_scat_Cromer_Mann_b2
_atom_type_scat_Cromer_Mann_a3
_atom_type_scat_Cromer_Mann_b3
_atom_type_scat_Cromer_Mann_a4
_atom_type_scat_Cromer_Mann_b4
_atom_type_scat_Cromer_Mann_c
_atom_type_scat_source
C 0.0033 0.0016 2.3100 20.8439 1.0200 10.2075 1.5886 0.5687 0.8650 51.6512 0.2156 'International Tables Vol C 4.2.6.8 and 6.1.1.4'
H 0.0000 0.0000 0.4930 10.5109 0.3229 26.1257 0.1402 3.1424 0.0408 57.7998 0.0030 'International Tables Vol C 4.2.6.8 and 6.1.1.4'
N 0.0061 0.0033 12.2126 0.0057 3.1322 9.8933 2.0125 28.9975 1.1663 0.5826 -11.5290 'International Tables Vol C 4.2.6.8 and 6.1.1.4'
O 0.0106 0.0060 3.0485 13.2771 2.2868 5.7011 1.5463 0.3239 0.8670 32.9089 0.2508 'International Tables Vol C 4.2.6.8 and 6.1.1.4'
Br -0.2901 2.4595 17.1789 2.1723 5.2358 16.5796 5.6377 0.2609 3.9851 41.4328 2.9557 'International Tables Vol C 4.2.6.8 and 6.1.1.4'

loop_
_geom_angle_atom_site_label_1
_geom_angle_atom_site_label_2
_geom_angle_atom_site_label_3
_geom_angle
_geom_angle_publ_flag
C2 C1 C6 119.3(5) yes
C2 C1 O1 118.3(5) yes
C6 C1 O1 122.4(5) yes
C1 C2 C3 119.9(5) yes
C1 C2 O2 117.9(5) yes
C3 C2 O2 122.2(5) yes
C2 C3 C4 119.3(5) yes
C2 C3 H31 120.7 no
C4 C3 H31 120.1 no
C3 C4 C5 121.4(5) yes
C3 C4 C21 123.8(5) yes
C5 C4 C21 114.8(5) yes
C4 C5 C6 119.3(5) yes
C4 C5 C19 114.0(5) yes
C6 C5 C19 126.7(5) yes
C1 C6 C5 120.7(5) yes
C1 C6 H61 120.0 no
C5 C6 H61 119.4 no
C8 C7 C12 120.0(6) yes
C8 C7 O7 117.1(5) yes
C12 C7 O7 122.9(6) yes
C7 C8 C9 120.2(6) yes
C7 C8 O8 116.9(5) yes
C9 C8 O8 122.9(6) yes
C8 C9 C10 120.2(6) yes
C8 C9 H91 120.0 no
C10 C9 H91 119.8 no
C9 C10 C11 119.8(5) yes
C9 C10 C21 124.8(5) yes
C11 C10 C21 115.3(5) yes
C10 C11 C12 119.9(6) yes
C10 C11 C19 113.6(5) yes
C12 C11 C19 126.4(5) yes
C11 C12 C7 119.8(6) yes
C11 C12 H121 119.6 no
C7 C12 H121 120.6 no
C14 C13 C18 116.7(5) yes
C14 C13 O13 119.3(6) yes
C18 C13 O13 124.0(6) yes
C13 C14 C15 118.1(5) yes
C13 C14 O14 119.0(6) yes
C15 C14 O14 122.9(6) yes
C14 C15 C16 120.8(5) yes
C14 C15 H151 119.7 no
C16 C15 H151 119.5 no
C15 C16 C17 120.7(5) yes
C15 C16 C21 125.5(5) yes
C17 C16 C21 113.7(5) yes
C16 C17 C18 121.2(5) yes
C16 C17 C19 111.7(5) yes
C18 C17 C19 127.0(5) yes
C13 C18 C17 121.8(5) yes
C13 C18 H181 119.1 no
C17 C18 H181 119.0 no
C11 C19 C17 106.5(5) yes
C11 C19 C5 106.5(5) yes
C17 C19 C5 103.2(4) yes
C11 C19 C20 113.4(5) yes
C17 C19 C20 113.7(5) yes
C5 C19 C20 112.8(5) yes
C19 C20 H203 110.3 no
C19 C20 H201 109.6 no
H203 C20 H201 109.7 no
C19 C20 H202 109.4 no
H203 C20 H202 108.6 no
H201 C20 H202 109.3 no
C10 C21 C4 104.2(4) yes
C10 C21 C16 105.4(4) yes
C4 C21 C16 102.5(4) yes
C10 C21 C22 114.5(5) yes
C4 C21 C22 115.0(5) yes
C16 C21 C22 113.9(5) yes
C21 C22 H221 110.1 no
C21 C22 H222 110.0 no
H221 C22 H222 109.7 no
C21 C22 H223 109.2 no
H221 C22 H223 108.9 no
H222 C22 H223 108.9 no
C101 N100 C111 111.0(5) yes
C101 N100 C121 105.1(4) yes
C111 N100 C121 111.0(5) yes
C101 N100 C131 110.6(5) yes
C111 N100 C131 106.8(5) yes
C121 N100 C131 112.4(6) yes
N100 C101 C102 115.6(5) yes
N100 C101 H1012 107.5 no
C102 C101 H1012 107.1 no
N100 C101 H1011 108.6 no
C102 C101 H1011 108.3 no
H1012 C101 H1011 109.7 no
C101 C102 C103 110.5(5) yes
C101 C102 H1022 108.5 no
C103 C102 H1022 108.0 no
C101 C102 H1021 110.1 no
C103 C102 H1021 109.7 no
H1022 C102 H1021 110.0 no
C102 C103 C104 111.6(6) yes
C102 C103 H1031 109.4 no
C104 C103 H1031 108.6 no
C102 C103 H1032 109.0 no
C104 C103 H1032 108.5 no
H1031 C103 H1032 109.7 no
C103 C104 H1042 109.0 no
C103 C104 H1043 108.7 no
H1042 C104 H1043 109.7 no
C103 C104 H1041 109.4 no
H1042 C104 H1041 109.6 no
H1043 C104 H1041 110.4 no
N100 C111 C112 117.4(5) yes
N100 C111 H1111 108.4 no
C112 C111 H1111 108.2 no
N100 C111 H1112 106.2 no
C112 C111 H1112 107.2 no
H1111 C111 H1112 109.3 no
C111 C112 C113 111.3(6) yes
C111 C112 H1122 109.1 no
C113 C112 H1122 109.0 no
C111 C112 H1121 109.9 no
C113 C112 H1121 107.9 no
H1122 C112 H1121 109.6 no
C112 C113 C114 112.5(7) yes
C112 C113 H1132 108.4 no
C114 C113 H1132 108.2 no
C112 C113 H1131 108.7 no
C114 C113 H1131 109.5 no
H1132 C113 H1131 109.6 no
C113 C114 H1141 109.3 no
C113 C114 H1143 110.4 no
H1141 C114 H1143 109.5 no
C113 C114 H1142 108.3 no
H1141 C114 H1142 109.5 no
H1143 C114 H1142 109.9 no
N100 C121 C122 115.6(5) yes
N100 C121 H1212 107.4 no
C122 C121 H1212 109.2 no
N100 C121 H1211 107.6 no
C122 C121 H1211 107.2 no
H1212 C121 H1211 109.8 no
C121 C122 C123 106.1(6) yes
C121 C122 H1221 110.3 no
C123 C122 H1221 108.8 no
C121 C122 H1222 111.4 no
C123 C122 H1222 110.4 no
H1221 C122 H1222 109.7 no
C122 C123 C124 114.4(8) yes
C122 C123 H1232 110.0 no
C124 C123 H1232 110.2 no
C122 C123 H1231 107.4 no
C124 C123 H1231 104.3 no
H1232 C123 H1231 110.4 no
C123 C124 H1242 108.5 no
C123 C124 H1241 106.0 no
H1242 C124 H1241 110.7 no
C123 C124 H1243 110.6 no
H1242 C124 H1243 110.8 no
H1241 C124 H1243 110.2 no
N100 C131 C132 115.4(6) yes
N100 C131 H1312 107.1 no
C132 C131 H1312 108.1 no
N100 C131 H1311 107.9 no
C132 C131 H1311 108.9 no
H1312 C131 H1311 109.3 no
C131 C132 C133 110.8(7) yes
C131 C132 H1322 109.3 no
C133 C132 H1322 109.8 no
C131 C132 H1321 109.1 no
C133 C132 H1321 108.8 no
H1322 C132 H1321 109.2 no
C132 C133 C134 117.3(8) yes
C132 C133 H1331 107.9 no
C134 C133 H1331 106.3 no
C132 C133 H1332 108.0 no
C134 C133 H1332 107.4 no
H1331 C133 H1332 109.8 no
C133 C134 H1343 110.7 no
C133 C134 H1341 108.3 no
H1343 C134 H1341 109.8 no
C133 C134 H1342 108.1 no
H1343 C134 H1342 110.3 no
H1341 C134 H1342 109.7 no
C151 N150 C161 107.7(6) yes
C151 N150 C171 111.0(8) yes
C161 N150 C171 111.3(8) yes
C151 N150 C181 113.4(8) yes
C161 N150 C181 108.5(8) yes
C171 N150 C181 104.9(5) yes
N150 C151 C152 116.7(7) yes
N150 C151 H1511 107.6 no
C152 C151 H1511 106.5 no
N150 C151 H1512 108.4 no
C152 C151 H1512 108.3 no
H1511 C151 H1512 109.2 no
C151 C152 C153 105.7(10) yes
C151 C152 H1522 111.2 no
C153 C152 H1522 112.2 no
C151 C152 H1521 109.6 no
C153 C152 H1521 108.9 no
H1522 C152 H1521 109.1 no
C152 C153 C154 109.0(13) yes
C152 C153 H1532 108.4 no
C154 C153 H1532 107.7 no
C152 C153 H1531 110.9 no
C154 C153 H1531 111.7 no
H1532 C153 H1531 109.0 no
C153 C154 H1541 111.3 no
C153 C154 H1542 110.6 no
H1541 C154 H1542 109.0 no
C153 C154 H1543 107.6 no
H1541 C154 H1543 109.1 no
H1542 C154 H1543 109.1 no
N150 C161 C162 120.4(8) yes
N150 C161 H1611 106.8 no
C162 C161 H1611 105.8 no
N150 C161 H1612 107.1 no
C162 C161 H1612 106.9 no
H1611 C161 H1612 109.6 no
C161 C162 C163 115.3(10) yes
C161 C162 H1621 107.5 no
C163 C162 H1621 108.2 no
C161 C162 H1622 107.7 no
C163 C162 H1622 108.4 no
H1621 C162 H1622 109.7 no
C162 C163 C164 116.2(12) yes
C162 C163 H1632 107.7 no
C164 C163 H1632 109.0 no
C162 C163 H1631 107.4 no
C164 C163 H1631 107.1 no
H1632 C163 H1631 109.3 no
C163 C164 H1642 108.8 no
C163 C164 H1641 109.9 no
H1642 C164 H1641 109.0 no
C163 C164 H1643 110.7 no
H1642 C164 H1643 109.5 no
H1641 C164 H1643 109.0 no
N150 C171 C172 118.2(6) yes
N150 C171 H1711 105.9 no
C172 C171 H1711 107.0 no
N150 C171 H1712 107.8 no
C172 C171 H1712 107.8 no
H1711 C171 H1712 110.1 no
C171 C172 C173 110.4(6) yes
C171 C172 H1721 107.5 no
C173 C172 H1721 108.3 no
C171 C172 H1722 109.8 no
C173 C172 H1722 111.0 no
H1721 C172 H1722 109.8 no
C172 C173 C174 101.7(8) yes
C172 C173 H1731 111.1 no
C174 C173 H1731 111.9 no
C172 C173 H1732 111.4 no
C174 C173 H1732 111.0 no
H1731 C173 H1732 109.7 no
C173 C174 H1743 109.4 no
C173 C174 H1741 108.6 no
H1743 C174 H1741 109.4 no
C173 C174 H1742 109.7 no
H1743 C174 H1742 110.2 no
H1741 C174 H1742 109.6 no
N150 C181 C182 115.6(6) yes
N150 C181 H1811 107.2 no
C182 C181 H1811 106.8 no
N150 C181 H1812 108.3 no
C182 C181 H1812 108.8 no
H1811 C181 H1812 110.0 no
C181 C182 C183 110.3(6) yes
C181 C182 H1821 110.1 no
C183 C182 H1821 110.8 no
C181 C182 H1822 108.0 no
C183 C182 H1822 107.6 no
H1821 C182 H1822 110.0 no
C182 C183 C184 111.2(7) yes
C182 C183 H1831 107.5 no
C184 C183 H1831 109.2 no
C182 C183 H1832 109.7 no
C184 C183 H1832 109.7 no
H1831 C183 H1832 109.6 no
C183 C184 H1841 109.6 no
C183 C184 H1842 110.6 no
H1841 C184 H1842 108.6 no
C183 C184 H1843 110.0 no
H1841 C184 H1843 108.8 no
H1842 C184 H1843 109.2 no
C7 O7 H71 111.0 no
C8 O8 H81 110.4 no
C2 O2 H21 105.6 no
C1 O1 H11 111.5 no

loop_
_geom_bond_atom_site_label_1
_geom_bond_atom_site_label_2
_geom_bond_distance
_geom_bond_publ_flag
C1 C2 1.398(8) yes
C1 C6 1.397(8) yes
C1 O1 1.359(7) yes
C2 C3 1.401(8) yes
C2 O2 1.365(7) yes
C3 C4 1.377(8) yes
C3 H31 0.924 no
C4 C5 1.388(8) yes
C4 C21 1.548(8) yes
C5 C6 1.379(8) yes
C5 C19 1.522(8) yes
C6 H61 0.927 no
C7 C8 1.396(10) yes
C7 C12 1.382(9) yes
C7 O7 1.365(8) yes
C8 C9 1.363(9) yes
C8 O8 1.382(8) yes
C9 C10 1.393(8) yes
C9 H91 0.927 no
C10 C11 1.389(8) yes
C10 C21 1.532(8) yes
C11 C12 1.389(8) yes
C11 C19 1.531(8) yes
C12 H121 0.931 no
C13 C14 1.517(8) yes
C13 C18 1.453(9) yes
C13 O13 1.213(7) yes
C14 C15 1.458(9) yes
C14 O14 1.224(8) yes
C15 C16 1.354(8) yes
C15 H151 0.929 no
C16 C17 1.478(7) yes
C16 C21 1.525(8) yes
C17 C18 1.339(8) yes
C17 C19 1.523(8) yes
C18 H181 0.938 no
C19 C20 1.547(8) yes
C20 H203 0.961 no
C20 H201 0.957 no
C20 H202 0.956 no
C21 C22 1.521(8) yes
C22 H221 0.959 no
C22 H222 0.954 no
C22 H223 0.959 no
N100 C101 1.510(6) yes
N100 C111 1.524(7) yes
N100 C121 1.520(6) yes
N100 C131 1.502(7) yes
C101 C102 1.507(7) yes
C101 H1012 0.968 no
C101 H1011 0.966 no
C102 C103 1.507(7) yes
C102 H1022 0.972 no
C102 H1021 0.966 no
C103 C104 1.506(7) yes
C103 H1031 0.973 no
C103 H1032 0.972 no
C104 H1042 0.962 no
C104 H1043 0.964 no
C104 H1041 0.963 no
C111 C112 1.518(8) yes
C111 H1111 0.972 no
C111 H1112 0.974 no
C112 C113 1.515(8) yes
C112 H1122 0.971 no
C112 H1121 0.970 no
C113 C114 1.506(8) yes
C113 H1132 0.973 no
C113 H1131 0.976 no
C114 H1141 0.959 no
C114 H1143 0.961 no
C114 H1142 0.963 no
C121 C122 1.503(7) yes
C121 H1212 0.973 no
C121 H1211 0.969 no
C122 C123 1.528(8) yes
C122 H1221 0.970 no
C122 H1222 0.963 no
C123 C124 1.442(8) yes
C123 H1232 0.969 no
C123 H1231 0.971 no
C124 H1242 0.964 no
C124 H1241 0.966 no
C124 H1243 0.965 no
C131 C132 1.513(8) yes
C131 H1312 0.976 no
C131 H1311 0.980 no
C132 C133 1.514(8) yes
C132 H1322 0.970 no
C132 H1321 0.967 no
C133 C134 1.494(9) yes
C133 H1331 0.968 no
C133 H1332 0.973 no
C134 H1343 0.963 no
C134 H1341 0.965 no
C134 H1342 0.964 no
N150 C151 1.502(8) yes
N150 C161 1.494(8) yes
N150 C171 1.513(7) yes
N150 C181 1.512(7) yes
C151 C152 1.520(9) yes
C151 H1511 0.969 no
C151 H1512 0.969 no
C152 C153 1.521(9) yes
C152 H1522 0.972 no
C152 H1521 0.970 no
C153 C154 1.513(9) yes
C153 H1532 0.972 no
C153 H1531 0.972 no
C154 H1541 0.963 no
C154 H1542 0.965 no
C154 H1543 0.962 no
C161 C162 1.512(8) yes
C161 H1611 0.969 no
C161 H1612 0.969 no
C162 C163 1.511(9) yes
C162 H1621 0.974 no
C162 H1622 0.970 no
C163 C164 1.520(9) yes
C163 H1632 0.973 no
C163 H1631 0.974 no
C164 H1642 0.962 no
C164 H1641 0.962 no
C164 H1643 0.961 no
C171 C172 1.531(8) yes
C171 H1711 0.973 no
C171 H1712 0.970 no
C172 C173 1.573(8) yes
C172 H1721 0.979 no
C172 H1722 0.967 no
C173 C174 1.486(8) yes
C173 H1731 0.975 no
C173 H1732 0.969 no
C174 H1743 0.962 no
C174 H1741 0.959 no
C174 H1742 0.961 no
C181 C182 1.526(7) yes
C181 H1811 0.971 no
C181 H1812 0.970 no
C182 C183 1.531(8) yes
C182 H1821 0.970 no
C182 H1822 0.969 no
C183 C184 1.533(8) yes
C183 H1831 0.972 no
C183 H1832 0.970 no
C184 H1841 0.964 no
C184 H1842 0.959 no
C184 H1843 0.961 no
O7 H71 0.850 no
O8 H81 0.850 no
O2 H21 0.850 no
O1 H11 0.850 no

loop_
_geom_hbond_atom_site_label_D
_geom_hbond_atom_site_label_H
_geom_hbond_atom_site_label_A
_geom_hbond_site_symmetry_A
_geom_hbond_angle_DHA
_geom_hbond_distance_DH
_geom_hbond_distance_HA
_geom_hbond_distance_DA
_geom_hbond_publ_flag
C18 H181 O14 11_654 152.80(17) 0.938 2.587 3.448(13) yes
C101 H1012 O8 . 133.4(2) 0.968 2.491 3.233(13) yes
C102 H1021 O14 14_544 152.49(17) 0.966 2.592 3.478(13) yes
C153 H1531 O8 12_555 174.6(4) 0.972 2.488 3.457(13) yes

loop_
_platon_squeeze_void_nr
_platon_squeeze_void_average_x
_platon_squeeze_void_average_y
_platon_squeeze_void_average_z
_platon_squeeze_void_volume
_platon_squeeze_void_count_electrons
_platon_squeeze_void_content
1 0.000 0.000 0.015 429 78 ' '
2 0.333 0.667 0.399 434 78 ' '
3 0.666 0.333 0.066 431 78 ' '
